data_7230857
loop_
_publ_author_name
'Li, Guo-Bi'
'Yang, Qing-Yuan'
'Pan, Rong-Kai'
'Liu, Sheng-Gui'

_publ_section_title
;
 Diverse cobalt(ii) coordination polymers for water/ethanol separation and
 luminescence for water sensing applications
;
_journal_issue 27
_journal_name_full CrystEngComm
_journal_page_first 3891
_journal_paper_doi 10.1039/C8CE00709H
_journal_volume 20
_journal_year 2018
_chemical_formula_sum 'C33.8 H21 Co N8 O12.8'
_chemical_formula_weight 802.92
_space_group_IT_number 14
_space_group_name_Hall '-P 2ybc'
_space_group_name_H-M_alt 'P 1 21/c 1'
_symmetry_cell_setting monoclinic
_symmetry_space_group_name_Hall '-P 2ybc'
_symmetry_space_group_name_H-M 'P 1 21/c 1'
_atom_sites_solution_hydrogens geom
_atom_sites_solution_primary direct
_atom_sites_solution_secondary difmap
_audit_creation_method SHELXL-97
_audit_update_record
;
2018-03-30 deposited with the CCDC.
2018-06-11 downloaded from the CCDC.
;
_cell_angle_alpha 90.00
_cell_angle_beta 103.065(3)
_cell_angle_gamma 90.00
_cell_formula_units_Z 4
_cell_length_a 17.0537(5)
_cell_length_b 13.2958(4)
_cell_length_c 15.2889(4)
_cell_measurement_reflns_used 4744
_cell_measurement_temperature 150(2)
_cell_measurement_theta_max 30.0188
_cell_measurement_theta_min 2.7276
_cell_volume 3376.91(17)
_computing_cell_refinement 'Bruker FRAMBO'
_computing_data_collection 'Bruker FRAMBO'
_computing_data_reduction 'Bruker SHELXTL'
_computing_molecular_graphics 'Bruker SHELXTL'
_computing_publication_material 'Bruker SHELXTL'
_computing_structure_refinement 'SHELXL-97 (Sheldrick, 1997)'
_computing_structure_solution 'SHELXS-97 (Sheldrick, 1990)'
_diffrn_ambient_temperature 150(2)
_diffrn_detector_area_resol_mean 16.0855
_diffrn_measured_fraction_theta_full 0.996
_diffrn_measured_fraction_theta_max 0.996
_diffrn_measurement_device_type 'Gemini S Ultra'
_diffrn_measurement_method '\w and \p scan'
_diffrn_radiation_monochromator graphite
_diffrn_radiation_source 'fine-focus sealed tube'
_diffrn_radiation_type MoK\a
_diffrn_radiation_wavelength 0.71073
_diffrn_reflns_av_R_equivalents 0.0320
_diffrn_reflns_av_sigmaI/netI 0.0791
_diffrn_reflns_limit_h_max 20
_diffrn_reflns_limit_h_min -20
_diffrn_reflns_limit_k_max 16
_diffrn_reflns_limit_k_min -15
_diffrn_reflns_limit_l_max 18
_diffrn_reflns_limit_l_min -17
_diffrn_reflns_number 12899
_diffrn_reflns_theta_full 26.00
_diffrn_reflns_theta_max 26.00
_diffrn_reflns_theta_min 2.74
_diffrn_standards_decay_% none
_exptl_absorpt_coefficient_mu 0.590
_exptl_absorpt_correction_T_max 1.00000
_exptl_absorpt_correction_T_min 0.99369
_exptl_absorpt_correction_type multi-scan
_exptl_crystal_colour red
_exptl_crystal_density_diffrn 1.579
_exptl_crystal_density_method 'not measured'
_exptl_crystal_description block
_exptl_crystal_F_000 1637
_exptl_crystal_size_max 0.28
_exptl_crystal_size_mid 0.25
_exptl_crystal_size_min 0.22
_refine_diff_density_max 0.648
_refine_diff_density_min -0.351
_refine_diff_density_rms 0.066
_refine_ls_extinction_method none
_refine_ls_goodness_of_fit_ref 1.084
_refine_ls_hydrogen_treatment refU
_refine_ls_matrix_type full
_refine_ls_number_parameters 589
_refine_ls_number_reflns 6602
_refine_ls_number_restraints 0
_refine_ls_restrained_S_all 1.084
_refine_ls_R_factor_all 0.0766
_refine_ls_R_factor_gt 0.0426
_refine_ls_shift/su_max 0.001
_refine_ls_shift/su_mean 0.000
_refine_ls_structure_factor_coef Fsqd
_refine_ls_weighting_details 'calc w=1/[\s^2^(Fo^2^)+(0.0330P)^2^+0.0000P] where P=(Fo^2^+2Fc^2^)/3'
_refine_ls_weighting_scheme calc
_refine_ls_wR_factor_gt 0.0885
_refine_ls_wR_factor_ref 0.0929
_reflns_number_gt 4268
_reflns_number_total 6602
_reflns_threshold_expression >2sigma(I)
_cod_data_source_file c8ce00709h2.cif
_cod_data_source_block 1_CCDC1
_cod_depositor_comments
;
The following automatic conversions were performed:

'_refine_ls_hydrogen_treatment' value 'refu' changed to 'refU'
according to
/home/data/users/saulius/crontab/automatic-downloads/rss-feeds/RSC/lib/dictionaries/cif_core.dic
dictionary named 'cif_core.dic' version 2.4.2 from 2011-04-26.

Automatic conversion script
Id: cif_fix_values 4973 2017-02-22 13:04:09Z antanas 

 Adding full bibliography for 7230856--7230858.cif.
;
_cod_original_sg_symbol_H-M P21/c
_cod_original_formula_sum 'C33.80 H21 Co N8 O12.80'
_cod_database_code 7230857

loop_
_symmetry_equiv_pos_as_xyz
'x, y, z'
'-x, y+1/2, -z+1/2'
'-x, -y, -z'
'x, -y-1/2, z-1/2'

loop_
_atom_site_label
_atom_site_type_symbol
_atom_site_fract_x
_atom_site_fract_y
_atom_site_fract_z
_atom_site_U_iso_or_equiv
_atom_site_adp_type
_atom_site_occupancy
_atom_site_symmetry_multiplicity
_atom_site_calc_flag
_atom_site_refinement_flags
Co1 Co 0.74344(2) 0.10067(3) 0.92140(3) 0.02175(12) Uani 1 1 d .
O1 O 0.59867(13) 0.47155(16) 1.00295(13) 0.0265(5) Uani 1 1 d .
O5 O 0.96332(14) 0.33513(17) 0.79367(15) 0.0379(6) Uani 1 1 d .
N1 N 0.79239(15) 0.22762(18) 1.00134(15) 0.0202(6) Uani 1 1 d .
O2 O 0.82372(13) 0.64910(15) 1.13597(14) 0.0286(5) Uani 1 1 d .
O4 O 0.64495(14) 0.82808(18) 1.39745(15) 0.0383(6) Uani 1 1 d .
N2 N 0.72024(15) 0.55259(17) 1.05339(15) 0.0195(6) Uani 1 1 d .
O3 O 0.42463(14) 0.63848(19) 1.27267(15) 0.0445(7) Uani 1 1 d .
N8 N 0.71395(16) 0.1406(2) 0.75045(18) 0.0320(7) Uani 1 1 d .
O6 O 1.11425(15) 0.25965(18) 1.07199(17) 0.0443(7) Uani 1 1 d .
O8 O 0.77162(14) 0.00966(17) 1.03871(15) 0.0367(6) Uani 1 1 d .
N6 N 1.03939(16) 0.27118(19) 0.92655(18) 0.0297(7) Uani 1 1 d .
O12 O 0.70488(14) 0.1525(2) 0.66935(14) 0.0461(7) Uani 1 1 d .
C17 C 0.4825(2) 0.7830(3) 1.4165(2) 0.0290(8) Uani 1 1 d .
C30 C 0.99084(19) 0.4326(2) 0.9323(2) 0.0235(7) Uani 1 1 d .
N4 N 0.37682(15) 0.63037(19) 1.56315(16) 0.0244(6) Uani 1 1 d .
N3 N 0.52609(15) 0.73999(19) 1.35248(16) 0.0259(6) Uani 1 1 d .
O11 O 0.73890(15) 0.20841(17) 0.80655(14) 0.0421(6) Uani 1 1 d .
N5 N 0.85813(15) 0.05671(18) 0.89580(16) 0.0223(6) Uani 1 1 d .
N7 N 0.73286(16) -0.0707(2) 1.0122(2) 0.0322(7) Uani 1 1 d .
C9 C 0.68936(18) 0.6463(2) 1.16667(18) 0.0189(7) Uani 1 1 d .
O9 O 0.73213(14) -0.13988(18) 1.06572(16) 0.0437(7) Uani 1 1 d .
C7 C 0.64023(19) 0.5297(2) 1.05338(19) 0.0199(7) Uani 1 1 d .
C1 C 0.8491(2) 0.2200(3) 1.0767(2) 0.0255(8) Uani 1 1 d .
C4 C 0.79634(17) 0.4069(2) 1.02007(19) 0.0199(7) Uani 1 1 d .
C12 C 0.55433(18) 0.6550(2) 1.23270(18) 0.0203(7) Uani 1 1 d .
C29 C 0.9938(2) 0.3447(3) 0.8731(2) 0.0290(8) Uani 1 1 d .
O10 O 0.69845(14) 0.05714(19) 0.78309(15) 0.0404(6) Uani 1 1 d .
C33 C 0.95151(19) 0.5238(3) 0.9121(2) 0.0262(8) Uani 1 1 d .
C14 C 0.69222(19) 0.7100(2) 1.24009(19) 0.0221(7) Uani 1 1 d .
C23 C 0.8683(2) -0.0345(2) 0.8638(2) 0.0281(8) Uani 1 1 d .
C2 C 0.8830(2) 0.3013(3) 1.1266(2) 0.0288(8) Uani 1 1 d .
O7 O 0.69692(15) -0.07331(19) 0.93173(16) 0.0474(7) Uani 1 1 d .
C32 C 1.0698(2) 0.3059(3) 1.0134(2) 0.0302(8) Uani 1 1 d .
C10 C 0.75437(18) 0.6207(2) 1.11969(19) 0.0192(7) Uani 1 1 d .
C27 C 0.9195(2) 0.1211(2) 0.9040(2) 0.0265(8) Uani 1 1 d .
C18 C 0.47000(19) 0.7084(2) 1.48704(19) 0.0237(7) Uani 1 1 d .
C15 C 0.4914(2) 0.6732(3) 1.2841(2) 0.0291(8) Uani 1 1 d .
C22 C 0.3937(2) 0.6896(3) 1.4988(2) 0.0244(8) Uani 1 1 d .
C25 C 0.9990(2) 0.0060(3) 0.8456(2) 0.0298(8) Uani 1 1 d .
C16 C 0.60348(19) 0.7684(2) 1.3484(2) 0.0236(7) Uani 1 1 d .
C5 C 0.76694(19) 0.3211(2) 0.9743(2) 0.0204(7) Uani 1 1 d .
C6 C 0.7614(2) 0.5079(3) 0.9891(2) 0.0238(7) Uani 1 1 d .
C28 C 1.0596(2) 0.1748(3) 0.8928(3) 0.0374(9) Uani 1 1 d .
C8 C 0.62101(17) 0.5906(2) 1.12772(17) 0.0180(6) Uani 1 1 d .
C26 C 0.99097(18) 0.1000(2) 0.8809(2) 0.0254(7) Uani 1 1 d .
C13 C 0.62166(18) 0.7110(2) 1.27098(18) 0.0204(7) Uani 1 1 d .
C20 C 0.5183(2) 0.5980(3) 1.6097(2) 0.0359(9) Uani 1 1 d .
C24 C 0.9374(2) -0.0619(3) 0.8372(2) 0.0336(9) Uani 1 1 d .
C31 C 1.03701(18) 0.4097(2) 1.0168(2) 0.0245(7) Uani 1 1 d .
C21 C 0.4399(2) 0.5859(3) 1.6178(2) 0.0314(8) Uani 1 1 d .
C11 C 0.55062(19) 0.5929(3) 1.15860(19) 0.0228(7) Uani 1 1 d .
C19 C 0.5338(2) 0.6615(3) 1.5439(2) 0.0319(8) Uani 1 1 d .
C3 C 0.85658(19) 0.3967(3) 1.0985(2) 0.0254(7) Uani 1 1 d .
O13 O 0.81127(18) -0.0458(2) 1.23760(18) 0.0475(8) Uani 0.80 1 d P
C34 C 0.7658(3) 0.0426(4) 1.2491(3) 0.0490(14) Uani 0.80 1 d P
H1 H 0.7257(17) 0.324(2) 0.9259(18) 0.015(8) Uiso 1 1 d .
H2 H 0.4294(16) 0.546(2) 1.6696(18) 0.022(8) Uiso 1 1 d .
H3 H 0.7405(18) 0.750(2) 1.2683(18) 0.023(8) Uiso 1 1 d .
H4 H 0.8758(18) 0.458(2) 1.1347(19) 0.026(8) Uiso 1 1 d .
H5 H 0.3535(18) 0.717(2) 1.4638(18) 0.016(8) Uiso 1 1 d .
H6 H 0.9147(18) 0.185(2) 0.9282(19) 0.029(9) Uiso 1 1 d .
H7 H 0.8012(19) 0.558(2) 0.9839(18) 0.028(9) Uiso 1 1 d .
H8 H 0.9184(18) 0.541(2) 0.854(2) 0.029(9) Uiso 1 1 d .
H9 H 0.4359(19) 0.809(2) 1.3844(19) 0.028(9) Uiso 1 1 d .
H10 H 0.8630(17) 0.155(2) 1.0930(18) 0.020(8) Uiso 1 1 d .
H11 H 0.7233(19) 0.496(2) 0.939(2) 0.031(9) Uiso 1 1 d .
H12 H 1.078(2) 0.186(2) 0.835(2) 0.043(10) Uiso 1 1 d .
H13 H 0.8262(18) -0.076(2) 0.8572(18) 0.024(9) Uiso 1 1 d .
H14 H 0.5895(18) 0.670(2) 1.5346(17) 0.025(8) Uiso 1 1 d .
H15 H 1.040(2) -0.012(2) 0.826(2) 0.041(10) Uiso 1 1 d .
H16 H 0.918(2) 0.294(3) 1.175(2) 0.043(11) Uiso 1 1 d .
H17 H 0.940(2) -0.126(3) 0.810(2) 0.041(10) Uiso 1 1 d .
H18 H 0.506(2) 0.555(2) 1.133(2) 0.038(10) Uiso 1 1 d .
H19 H 0.5160(19) 0.845(2) 1.4500(19) 0.035(9) Uiso 1 1 d .
H20 H 0.556(2) 0.563(3) 1.648(2) 0.046(11) Uiso 1 1 d .
H22 H 1.113(2) 0.152(3) 0.946(3) 0.070(13) Uiso 1 1 d .

loop_
_atom_site_aniso_label
_atom_site_aniso_U_11
_atom_site_aniso_U_22
_atom_site_aniso_U_33
_atom_site_aniso_U_23
_atom_site_aniso_U_13
_atom_site_aniso_U_12
Co1 0.0187(2) 0.0221(2) 0.0250(2) -0.0023(2) 0.00607(17) -0.0003(2)
O1 0.0264(13) 0.0294(13) 0.0230(12) -0.0043(10) 0.0039(10) -0.0030(11)
O5 0.0414(16) 0.0387(15) 0.0345(14) -0.0105(12) 0.0105(12) -0.0121(12)
N1 0.0198(15) 0.0199(14) 0.0220(13) -0.0002(12) 0.0071(11) 0.0028(12)
O2 0.0206(13) 0.0275(13) 0.0401(13) -0.0047(11) 0.0116(10) -0.0039(11)
O4 0.0339(15) 0.0396(15) 0.0460(14) -0.0212(13) 0.0188(12) -0.0109(12)
N2 0.0215(15) 0.0164(13) 0.0227(13) -0.0028(11) 0.0095(11) 0.0004(12)
O3 0.0247(15) 0.0630(18) 0.0495(15) -0.0186(13) 0.0158(12) -0.0119(13)
N8 0.0224(16) 0.047(2) 0.0250(17) -0.0046(16) 0.0012(13) 0.0118(14)
O6 0.0392(17) 0.0333(15) 0.0567(16) 0.0083(13) 0.0029(13) 0.0025(13)
O8 0.0335(15) 0.0313(14) 0.0450(14) 0.0048(12) 0.0078(11) -0.0097(12)
N6 0.0242(16) 0.0215(15) 0.0463(18) -0.0066(14) 0.0141(14) -0.0054(13)
O12 0.0414(16) 0.076(2) 0.0205(13) -0.0021(13) 0.0058(11) 0.0124(14)
C17 0.026(2) 0.032(2) 0.034(2) -0.0033(18) 0.0165(17) 0.0030(19)
C30 0.0210(18) 0.0235(18) 0.0283(17) -0.0029(15) 0.0106(14) -0.0051(15)
N4 0.0187(15) 0.0299(16) 0.0250(14) 0.0044(12) 0.0055(12) 0.0005(12)
N3 0.0210(16) 0.0310(16) 0.0294(15) -0.0075(13) 0.0134(12) -0.0035(13)
O11 0.0621(18) 0.0324(14) 0.0271(13) -0.0075(12) 0.0002(12) 0.0111(13)
N5 0.0206(15) 0.0187(14) 0.0284(14) -0.0006(12) 0.0075(12) -0.0010(12)
N7 0.0230(17) 0.0334(18) 0.0412(18) 0.0040(16) 0.0090(14) 0.0031(14)
C9 0.0209(18) 0.0177(16) 0.0192(15) 0.0039(13) 0.0070(13) 0.0035(14)
O9 0.0368(16) 0.0344(14) 0.0582(17) 0.0208(13) 0.0071(13) -0.0062(12)
C7 0.0240(18) 0.0189(17) 0.0166(16) 0.0043(14) 0.0042(13) 0.0021(15)
C1 0.0241(19) 0.0207(19) 0.0323(19) 0.0044(17) 0.0076(15) 0.0047(16)
C4 0.0212(17) 0.0190(16) 0.0234(16) 0.0018(15) 0.0128(13) 0.0014(15)
C12 0.0198(18) 0.0232(18) 0.0184(15) -0.0001(14) 0.0054(13) 0.0001(14)
C29 0.026(2) 0.030(2) 0.035(2) -0.0050(17) 0.0147(16) -0.0129(16)
O10 0.0376(16) 0.0471(16) 0.0372(14) -0.0071(13) 0.0101(12) -0.0113(13)
C33 0.0227(19) 0.030(2) 0.0264(18) 0.0039(16) 0.0054(15) -0.0027(16)
C14 0.0207(19) 0.0212(17) 0.0241(16) -0.0014(15) 0.0043(14) -0.0033(15)
C23 0.026(2) 0.0199(19) 0.041(2) -0.0032(16) 0.0116(16) -0.0039(16)
C2 0.025(2) 0.031(2) 0.0266(18) 0.0013(17) -0.0019(15) 0.0022(17)
O7 0.0493(17) 0.0516(18) 0.0363(14) -0.0077(13) -0.0006(13) 0.0125(14)
C32 0.023(2) 0.030(2) 0.038(2) 0.0030(18) 0.0067(16) -0.0057(16)
C10 0.0198(18) 0.0141(17) 0.0249(16) 0.0038(13) 0.0075(13) 0.0018(14)
C27 0.028(2) 0.020(2) 0.0328(19) -0.0086(16) 0.0118(15) -0.0023(15)
C18 0.0223(19) 0.0262(18) 0.0247(17) -0.0075(15) 0.0098(14) 0.0002(15)
C15 0.023(2) 0.035(2) 0.0317(19) -0.0022(17) 0.0108(15) -0.0025(17)
C22 0.0191(19) 0.029(2) 0.0236(17) -0.0006(16) 0.0029(15) 0.0062(16)
C25 0.025(2) 0.027(2) 0.041(2) 0.0028(17) 0.0166(17) 0.0061(17)
C16 0.0219(19) 0.0228(18) 0.0275(17) -0.0019(15) 0.0084(15) 0.0014(15)
C5 0.0185(18) 0.0258(19) 0.0180(17) 0.0036(15) 0.0065(14) 0.0045(15)
C6 0.026(2) 0.0234(19) 0.0250(18) -0.0010(16) 0.0118(16) 0.0001(16)
C28 0.029(2) 0.026(2) 0.063(3) -0.012(2) 0.022(2) -0.0050(17)
C8 0.0202(17) 0.0168(16) 0.0161(14) 0.0015(13) 0.0026(12) 0.0011(14)
C26 0.0224(18) 0.0221(17) 0.0336(18) 0.0002(16) 0.0103(14) 0.0010(16)
C13 0.0238(19) 0.0201(17) 0.0191(15) -0.0009(14) 0.0086(13) 0.0014(14)
C20 0.025(2) 0.041(2) 0.039(2) 0.006(2) -0.0003(16) 0.0065(19)
C24 0.036(2) 0.0177(18) 0.050(2) -0.0053(18) 0.0177(18) -0.0022(17)
C31 0.0205(18) 0.0218(18) 0.0329(18) 0.0007(16) 0.0098(14) -0.0052(15)
C21 0.025(2) 0.035(2) 0.0340(19) 0.0055(18) 0.0058(15) 0.0016(17)
C11 0.0185(18) 0.0259(18) 0.0229(17) 0.0023(16) 0.0027(13) -0.0045(16)
C19 0.0171(19) 0.037(2) 0.043(2) -0.0087(18) 0.0091(16) -0.0032(17)
C3 0.0249(18) 0.0242(18) 0.0279(17) -0.0031(17) 0.0073(14) -0.0010(17)
O13 0.040(2) 0.064(2) 0.0296(17) -0.0017(16) -0.0103(14) 0.0116(17)
C34 0.053(3) 0.071(4) 0.026(2) 0.008(2) 0.014(2) 0.039(3)

loop_
_atom_type_symbol
_atom_type_description
_atom_type_scat_dispersion_real
_atom_type_scat_dispersion_imag
_atom_type_scat_source
C C 0.0033 0.0016 'International Tables Vol C Tables 4.2.6.8 and 6.1.1.4'
H H 0.0000 0.0000 'International Tables Vol C Tables 4.2.6.8 and 6.1.1.4'
N N 0.0061 0.0033 'International Tables Vol C Tables 4.2.6.8 and 6.1.1.4'
O O 0.0106 0.0060 'International Tables Vol C Tables 4.2.6.8 and 6.1.1.4'
Co Co 0.3494 0.9721 'International Tables Vol C Tables 4.2.6.8 and 6.1.1.4'

loop_
_geom_angle_atom_site_label_1
_geom_angle_atom_site_label_2
_geom_angle_atom_site_label_3
_geom_angle
_geom_angle_site_symmetry_1
_geom_angle_site_symmetry_3
O8 Co1 N1 89.00(9) . .
O8 Co1 N4 92.93(9) . 2_647
N1 Co1 N4 92.92(9) . 2_647
O8 Co1 N5 87.57(9) . .
N1 Co1 N5 93.70(9) . .
N4 Co1 N5 173.37(10) 2_647 .
O8 Co1 O10 129.49(10) . .
N1 Co1 O10 141.01(9) . .
N4 Co1 O10 91.16(9) 2_647 .
N5 Co1 O10 83.45(9) . .
O8 Co1 O11 168.56(9) . .
N1 Co1 O11 83.33(9) . .
N4 Co1 O11 95.92(9) 2_647 .
N5 Co1 O11 84.48(9) . .
O10 Co1 O11 57.68(9) . .
C1 N1 C5 117.1(3) . .
C1 N1 Co1 123.2(2) . .
C5 N1 Co1 119.6(2) . .
C10 N2 C7 113.0(2) . .
C10 N2 C6 125.0(3) . .
C7 N2 C6 122.0(3) . .
O12 N8 O11 123.2(3) . .
O12 N8 O10 121.4(3) . .
O11 N8 O10 115.4(3) . .
N7 O8 Co1 101.93(19) . .
C29 N6 C32 111.5(3) . .
C29 N6 C28 123.8(3) . .
C32 N6 C28 124.4(3) . .
N3 C17 C18 113.2(3) . .
C33 C30 C31 123.0(3) . .
C33 C30 C29 129.2(3) . .
C31 C30 C29 107.8(3) . .
C21 N4 C22 116.1(3) . .
C21 N4 Co1 120.1(2) . 2_657
C22 N4 Co1 123.8(2) . 2_657
C16 N3 C15 112.7(2) . .
C16 N3 C17 123.5(3) . .
C15 N3 C17 123.5(3) . .
N8 O11 Co1 91.30(18) . .
C27 N5 C23 116.9(3) . .
C27 N5 Co1 122.2(2) . .
C23 N5 Co1 120.7(2) . .
O7 N7 O9 124.0(3) . .
O7 N7 O8 116.3(3) . .
O9 N7 O8 119.8(3) . .
C8 C9 C14 122.6(3) . .
C8 C9 C10 108.2(2) . .
C14 C9 C10 129.1(3) . .
O1 C7 N2 125.0(3) . .
O1 C7 C8 129.7(3) . .
N2 C7 C8 105.3(2) . .
N1 C1 C2 123.6(3) . .
C5 C4 C3 118.0(3) . .
C5 C4 C6 120.6(3) . .
C3 C4 C6 121.3(3) . .
C13 C12 C11 123.0(3) . .
C13 C12 C15 108.6(3) . .
C11 C12 C15 128.4(3) . .
O5 C29 N6 124.7(3) . .
O5 C29 C30 128.8(3) . .
N6 C29 C30 106.6(3) . .
N8 O10 Co1 95.23(18) . .
C31 C33 C30 114.1(3) 3_767 .
C13 C14 C9 113.8(3) . .
N5 C23 C24 122.7(3) . .
C1 C2 C3 118.9(3) . .
O6 C32 N6 125.3(3) . .
O6 C32 C31 128.6(3) . .
N6 C32 C31 106.1(3) . .
O2 C10 N2 125.7(2) . .
O2 C10 C9 128.8(3) . .
N2 C10 C9 105.5(2) . .
N5 C27 C26 124.6(3) . .
C19 C18 C22 118.0(3) . .
C19 C18 C17 121.8(3) . .
C22 C18 C17 120.1(3) . .
O3 C15 N3 125.4(3) . .
O3 C15 C12 129.3(3) . .
N3 C15 C12 105.3(3) . .
N4 C22 C18 124.7(3) . .
C24 C25 C26 119.5(3) . .
O4 C16 N3 125.6(3) . .
O4 C16 C13 129.0(3) . .
N3 C16 C13 105.4(3) . .
N1 C5 C4 123.6(3) . .
N2 C6 C4 111.7(2) . .
N6 C28 C26 112.6(3) . .
C9 C8 C11 123.2(3) . .
C9 C8 C7 107.9(2) . .
C11 C8 C7 128.9(3) . .
C25 C26 C27 117.3(3) . .
C25 C26 C28 119.9(3) . .
C27 C26 C28 122.8(3) . .
C12 C13 C14 123.5(3) . .
C12 C13 C16 107.9(2) . .
C14 C13 C16 128.6(3) . .
C19 C20 C21 119.0(3) . .
C25 C24 C23 119.1(3) . .
C33 C31 C30 122.9(3) 3_767 .
C33 C31 C32 129.1(3) 3_767 .
C30 C31 C32 108.0(3) . .
N4 C21 C20 123.4(3) . .
C12 C11 C8 114.0(3) . .
C20 C19 C18 118.8(3) . .
C2 C3 C4 118.8(3) . .

loop_
_geom_bond_atom_site_label_1
_geom_bond_atom_site_label_2
_geom_bond_distance
_geom_bond_site_symmetry_2
Co1 O8 2.127(2) .
Co1 N1 2.140(2) .
Co1 N4 2.153(2) 2_647
Co1 N5 2.160(2) .
Co1 O10 2.159(2) .
Co1 O11 2.254(2) .
O1 C7 1.203(3) .
O5 C29 1.214(4) .
N1 C1 1.330(4) .
N1 C5 1.351(4) .
O2 C10 1.213(3) .
O4 C16 1.205(4) .
N2 C10 1.385(4) .
N2 C7 1.398(4) .
N2 C6 1.456(4) .
O3 C15 1.204(4) .
N8 O12 1.225(3) .
N8 O11 1.251(3) .
N8 O10 1.269(3) .
O6 C32 1.203(4) .
O8 N7 1.273(3) .
N6 C29 1.394(4) .
N6 C32 1.391(4) .
N6 C28 1.451(4) .
C17 N3 1.471(4) .
C17 C18 1.515(4) .
C30 C33 1.387(4) .
C30 C31 1.385(4) .
C30 C29 1.486(4) .
N4 C21 1.341(4) .
N4 C22 1.341(4) .
N4 Co1 2.153(2) 2_657
N3 C16 1.388(4) .
N3 C15 1.397(4) .
N5 C27 1.336(4) .
N5 C23 1.333(4) .
N7 O7 1.245(3) .
N7 O9 1.233(3) .
C9 C8 1.396(4) .
C9 C14 1.398(4) .
C9 C10 1.490(4) .
C7 C8 1.491(4) .
C1 C2 1.373(5) .
C4 C5 1.373(4) .
C4 C3 1.398(4) .
C4 C6 1.502(4) .
C12 C13 1.383(4) .
C12 C11 1.392(4) .
C12 C15 1.486(4) .
C33 C31 1.382(4) 3_767
C14 C13 1.388(4) .
C23 C24 1.380(4) .
C2 C3 1.381(5) .
C32 C31 1.494(4) .
C27 C26 1.372(4) .
C18 C19 1.378(4) .
C18 C22 1.375(4) .
C25 C24 1.369(5) .
C25 C26 1.380(4) .
C16 C13 1.499(4) .
C28 C26 1.515(5) .
C8 C11 1.386(4) .
C20 C19 1.384(5) .
C20 C21 1.379(4) .
C31 C33 1.382(4) 3_767
O13 C34 1.440(5) .
